data_7130372
loop_
_publ_author_name
'Calabrese, Miriam'
'Pizzi, Andrea'
'Daolio, Andrea'
'Frontera, Antonio'
'Resnati, Giuseppe'

_publ_section_title
;
 Periodate anion as halogen bond donor: Formation of
 anion&#x00B7;&#x00B7;&#x00B7;anion dimers and other adducts
;
_journal_name_full 'Chemical Communications'
_journal_paper_doi 10.1039/D2CC03191D
_journal_year 2022
_chemical_formula_moiety 'I O4, C5 H5 N2 O2'
_chemical_formula_sum 'C5 H5 I N2 O6'
_chemical_formula_weight 316.01
_chemical_name_systematic '3-nitropyridinium periodate'
_space_group_crystal_system monoclinic
_space_group_IT_number 14
_space_group_name_Hall '-P 2yn'
_space_group_name_H-M_alt 'P 1 21/n 1'
_atom_sites_solution_hydrogens difmap
_audit_creation_date 2022-04-22
_audit_creation_method
;
Olex2 1.3
(compiled 2020.11.12 svn.r5f609507 for OlexSys, GUI svn.r6403)
;
_audit_update_record
;
2022-04-22 deposited with the CCDC.	2022-07-19 downloaded from the CCDC.
;
_cell_angle_alpha 90
_cell_angle_beta 99.643(2)
_cell_angle_gamma 90
_cell_formula_units_Z 4
_cell_length_a 5.6795(4)
_cell_length_b 19.8304(14)
_cell_length_c 8.0659(6)
_cell_measurement_reflns_used 9627
_cell_measurement_temperature 296(2)
_cell_measurement_theta_max 29.67
_cell_measurement_theta_min 2.66
_cell_volume 895.60(11)
_computing_cell_refinement 'Bruker SAINT'
_computing_data_collection 'Bruker APEX2'
_computing_data_reduction 'Bruker SAINT'
_computing_molecular_graphics 'Olex2 1.3 (Dolomanov et al., 2009)'
_computing_publication_material 'Olex2 1.3 (Dolomanov et al., 2009)'
_computing_structure_refinement 'SHELXL-2018/3(Sheldrick, 2018)'
_computing_structure_solution 'SHELXS-97 (Sheldrick, 2008)'
_diffrn_ambient_temperature 296(2)
_diffrn_measured_fraction_theta_full 0.999
_diffrn_measured_fraction_theta_max 0.999
_diffrn_measurement_device_type 'Bruker APEX-II CCD'
_diffrn_measurement_method '\f and \w scans'
_diffrn_radiation_type MoK\a
_diffrn_radiation_wavelength 0.71073
_diffrn_reflns_av_R_equivalents 0.0245
_diffrn_reflns_av_unetI/netI 0.0203
_diffrn_reflns_Laue_measured_fraction_full 0.999
_diffrn_reflns_Laue_measured_fraction_max 0.999
_diffrn_reflns_limit_h_max 7
_diffrn_reflns_limit_h_min -7
_diffrn_reflns_limit_k_max 27
_diffrn_reflns_limit_k_min -24
_diffrn_reflns_limit_l_max 10
_diffrn_reflns_limit_l_min -11
_diffrn_reflns_number 9764
_diffrn_reflns_point_group_measured_fraction_full 0.999
_diffrn_reflns_point_group_measured_fraction_max 0.999
_diffrn_reflns_theta_full 25.242
_diffrn_reflns_theta_max 29.617
_diffrn_reflns_theta_min 3.284
_diffrn_source 'sealed tube'
_exptl_absorpt_coefficient_mu 3.584
_exptl_absorpt_correction_T_max 0.7459
_exptl_absorpt_correction_T_min 0.4948
_exptl_absorpt_correction_type multi-scan
_exptl_absorpt_process_details 'Bruker (2001). SADABS. Bruker AXS Inc., Madison, Wisconsin, USA.'
_exptl_crystal_colour colourless
_exptl_crystal_colour_primary colourless
_exptl_crystal_density_diffrn 2.344
_exptl_crystal_description block
_exptl_crystal_F_000 600
_exptl_crystal_size_max 0.08
_exptl_crystal_size_mid 0.07
_exptl_crystal_size_min 0.06
_exptl_transmission_factor_max 0.7459
_exptl_transmission_factor_min 0.6088
_refine_diff_density_max 0.432
_refine_diff_density_min -0.560
_refine_diff_density_rms 0.069
_refine_ls_extinction_method none
_refine_ls_goodness_of_fit_ref 1.076
_refine_ls_hydrogen_treatment refall
_refine_ls_matrix_type full
_refine_ls_number_parameters 147
_refine_ls_number_reflns 2519
_refine_ls_number_restraints 0
_refine_ls_restrained_S_all 1.076
_refine_ls_R_factor_all 0.0241
_refine_ls_R_factor_gt 0.0208
_refine_ls_shift/su_max 0.002
_refine_ls_shift/su_mean 0.000
_refine_ls_structure_factor_coef Fsqd
_refine_ls_weighting_details 'w=1/[\s^2^(Fo^2^)+(0.0175P)^2^+0.5343P] where P=(Fo^2^+2Fc^2^)/3'
_refine_ls_weighting_scheme calc
_refine_ls_wR_factor_gt 0.0467
_refine_ls_wR_factor_ref 0.0479
_reflns_Friedel_coverage 0.000
_reflns_number_gt 2293
_reflns_number_total 2519
_reflns_threshold_expression 'I > 2\s(I)'
_cod_data_source_file d2cc03191d2.cif
_cod_data_source_block T1_CCDC2
_cod_database_code 7130372
_shelx_shelxl_version_number 2018/3
_shelx_space_group_comment
;
The symmetry employed for this shelxl refinement is uniquely defined
by the following loop, which should always be used as a source of
symmetry information in preference to the above space-group names.
They are only intended as comments.
;
_exptl_absorpt_special_details 'Bruker (2001). SADABS. Bruker AXS Inc., Madison, Wisconsin, USA.'
_olex2_refinement_description
;
;
_olex2_submission_special_instructions 'No special instructions were received'

loop_
_space_group_symop_operation_xyz
'x, y, z'
'-x+1/2, y+1/2, -z+1/2'
'-x, -y, -z'
'x-1/2, -y-1/2, z-1/2'

loop_
_atom_site_label
_atom_site_type_symbol
_atom_site_fract_x
_atom_site_fract_y
_atom_site_fract_z
_atom_site_U_iso_or_equiv
_atom_site_adp_type
_atom_site_occupancy
_atom_site_site_symmetry_order
_atom_site_calc_flag
_atom_site_refinement_flags_posn
_atom_site_refinement_flags_adp
_atom_site_refinement_flags_occupancy
_atom_site_disorder_assembly
_atom_site_disorder_group
I1 I 0.57174(2) 0.41818(2) 0.82813(2) 0.03339(5) Uani 1 1 d . . . . .
N1 N 0.1403(4) 0.39443(11) 0.2258(3) 0.0390(4) Uani 1 1 d . . . . .
H2 H 0.180(7) 0.4122(17) 0.138(5) 0.071(11) Uiso 1 1 d . . . . .
C3 C 0.1888(4) 0.31207(11) 0.4326(3) 0.0307(4) Uani 1 1 d . . . . .
C2 C 0.2566(4) 0.33977(12) 0.2923(3) 0.0356(5) Uani 1 1 d . . . . .
C5 C -0.1073(5) 0.39632(15) 0.4293(3) 0.0428(5) Uani 1 1 d . . . . .
C4 C 0.0043(4) 0.33976(13) 0.5032(3) 0.0385(5) Uani 1 1 d . . . . .
N2 N 0.3168(3) 0.25245(10) 0.5068(3) 0.0386(4) Uani 1 1 d . . . . .
O5 O 0.4479(4) 0.42108(11) 1.0137(3) 0.0638(6) Uani 1 1 d . . . . .
O4 O 0.4176(4) 0.46984(13) 0.6700(3) 0.0743(7) Uani 1 1 d . . . . .
O2 O 0.2326(3) 0.22152(10) 0.6138(2) 0.0518(5) Uani 1 1 d . . . . .
O1 O 0.5021(3) 0.23740(10) 0.4580(3) 0.0550(5) Uani 1 1 d . . . . .
O3 O 0.5665(4) 0.33552(11) 0.7497(3) 0.0642(6) Uani 1 1 d . . . . .
O6 O 0.8702(4) 0.44429(13) 0.8789(3) 0.0629(6) Uani 1 1 d . . . . .
C6 C -0.0362(5) 0.42362(13) 0.2893(3) 0.0397(5) Uani 1 1 d . . . . .
H5 H -0.040(5) 0.3198(15) 0.591(4) 0.049(8) Uiso 1 1 d . . . . .
H1 H 0.372(5) 0.3223(16) 0.234(4) 0.059(9) Uiso 1 1 d . . . . .
H4 H -0.227(6) 0.4173(15) 0.472(4) 0.060(10) Uiso 1 1 d . . . . .
H3 H -0.097(6) 0.4600(19) 0.245(4) 0.068(10) Uiso 1 1 d . . . . .

loop_
_atom_site_aniso_label
_atom_site_aniso_U_11
_atom_site_aniso_U_22
_atom_site_aniso_U_33
_atom_site_aniso_U_23
_atom_site_aniso_U_13
_atom_site_aniso_U_12
I1 0.03831(8) 0.03390(9) 0.02900(8) 0.00122(5) 0.00870(5) 0.00195(6)
N1 0.0455(11) 0.0399(11) 0.0341(10) 0.0067(8) 0.0137(8) -0.0050(9)
C3 0.0328(9) 0.0306(10) 0.0289(10) 0.0005(8) 0.0051(8) -0.0027(8)
C2 0.0365(11) 0.0390(12) 0.0331(11) -0.0019(9) 0.0110(9) -0.0032(9)
C5 0.0413(12) 0.0490(14) 0.0413(13) 0.0033(11) 0.0157(10) 0.0079(11)
C4 0.0420(12) 0.0455(14) 0.0309(11) 0.0063(10) 0.0141(9) -0.0008(10)
N2 0.0430(10) 0.0315(10) 0.0393(10) -0.0006(8) 0.0015(8) -0.0027(8)
O5 0.0679(13) 0.0756(16) 0.0586(13) 0.0065(11) 0.0414(11) 0.0033(11)
O4 0.1012(19) 0.0675(16) 0.0507(13) 0.0184(11) 0.0027(12) 0.0322(13)
O2 0.0612(11) 0.0436(10) 0.0501(11) 0.0141(9) 0.0077(9) -0.0048(9)
O1 0.0497(10) 0.0514(12) 0.0641(12) 0.0006(10) 0.0099(9) 0.0142(9)
O3 0.0890(16) 0.0415(11) 0.0538(12) -0.0125(9) -0.0118(11) 0.0086(10)
O6 0.0476(11) 0.0751(15) 0.0681(14) 0.0006(12) 0.0159(10) -0.0194(10)
C6 0.0452(13) 0.0377(13) 0.0356(12) 0.0058(10) 0.0052(10) 0.0013(10)

loop_
_atom_type_symbol
_atom_type_description
_atom_type_scat_dispersion_real
_atom_type_scat_dispersion_imag
_atom_type_scat_source
C C 0.0033 0.0016 'International Tables Vol C Tables 4.2.6.8 and 6.1.1.4'
H H 0.0000 0.0000 'International Tables Vol C Tables 4.2.6.8 and 6.1.1.4'
N N 0.0061 0.0033 'International Tables Vol C Tables 4.2.6.8 and 6.1.1.4'
O O 0.0106 0.0060 'International Tables Vol C Tables 4.2.6.8 and 6.1.1.4'
I I -0.4742 1.8119 'International Tables Vol C Tables 4.2.6.8 and 6.1.1.4'

loop_
_geom_angle_atom_site_label_1
_geom_angle_atom_site_label_2
_geom_angle_atom_site_label_3
_geom_angle
_geom_angle_site_symmetry_1
_geom_angle_site_symmetry_3
_geom_angle_publ_flag
O4 I1 O5 112.23(11) . . ?
O4 I1 O3 107.91(11) . . ?
O4 I1 O6 110.05(12) . . ?
O3 I1 O5 110.62(11) . . ?
O6 I1 O5 107.49(11) . . ?
O6 I1 O3 108.49(12) . . ?
C6 N1 C2 123.5(2) . . ?
C2 C3 C4 121.1(2) . . ?
C2 C3 N2 118.2(2) . . ?
C4 C3 N2 120.7(2) . . ?
N1 C2 C3 118.0(2) . . ?
C6 C5 C4 120.1(2) . . ?
C5 C4 C3 118.0(2) . . ?
O2 N2 C3 118.0(2) . . ?
O2 N2 O1 124.5(2) . . ?
O1 N2 C3 117.5(2) . . ?
N1 C6 C5 119.3(2) . . ?

loop_
_geom_bond_atom_site_label_1
_geom_bond_atom_site_label_2
_geom_bond_distance
_geom_bond_site_symmetry_2
_geom_bond_publ_flag
I1 O5 1.7580(19) . ?
I1 O4 1.751(2) . ?
I1 O3 1.756(2) . ?
I1 O6 1.754(2) . ?
N1 C2 1.334(3) . ?
N1 C6 1.332(3) . ?
C3 C2 1.370(3) . ?
C3 C4 1.387(3) . ?
C3 N2 1.463(3) . ?
C5 C4 1.374(4) . ?
C5 C6 1.373(4) . ?
N2 O2 1.220(3) . ?
N2 O1 1.221(3) . ?
